data_7108453
loop_
_publ_author_name
'Song Yi'
'Valentina Brega'
'Burjor Captain'
'Angel E. Kaifer'

_publ_section_title
;
 Sulfate-templated self-assembly of new M4L6 tetrahedral metal organic
 cages
;
_journal_name_full Chem.Commun.
_journal_page_first 10295
_journal_paper_doi 10.1039/c2cc35095e
_journal_volume 48
_journal_year 2012
_chemical_formula_sum 'C162 H144 N36 Ni4 O10 S'
_chemical_formula_weight 3022.03
_chemical_name_systematic
;
?
;
_space_group_IT_number 147
_symmetry_cell_setting trigonal
_symmetry_space_group_name_Hall '-P 3'
_symmetry_space_group_name_H-M 'P -3'
_atom_sites_solution_hydrogens geom
_atom_sites_solution_primary direct
_atom_sites_solution_secondary difmap
_audit_creation_method SHELXL-97
_cell_angle_alpha 90.00
_cell_angle_beta 90.00
_cell_angle_gamma 120.00
_cell_formula_units_Z 2
_cell_length_a 25.0734(12)
_cell_length_b 25.0734(12)
_cell_length_c 19.3734(9)
_cell_measurement_reflns_used 9867
_cell_measurement_temperature 100
_cell_measurement_theta_max 22.23
_cell_measurement_theta_min 2.30
_cell_volume 10547.8(9)
_computing_cell_refinement 'SAINT+ V7.46A (Bruker, 2007)'
_computing_data_collection 'APEX2 v2.2-0 (Bruker, 2007)'
_computing_data_reduction 'SAINT+ V7.46A (Bruker, 2007)'
_computing_molecular_graphics 'XSHELL v4.02 (Bruker, 2000)'
_computing_publication_material 'XCIF v6.12 (Bruker, 2001)'
_computing_structure_refinement 'SHELXL-97 (Sheldrick, 2008)'
_computing_structure_solution 'SHELXS-97 (Sheldrick, 2008)'
_diffrn_ambient_temperature 100
_diffrn_measured_fraction_theta_full 1.000
_diffrn_measured_fraction_theta_max 1.000
_diffrn_measurement_device_type 'Bruker SMART APEX2 CCD diffractometer'
_diffrn_measurement_method 'omega scans'
_diffrn_radiation_monochromator graphite
_diffrn_radiation_source 'fine-focus sealed tube'
_diffrn_radiation_type MoK\a
_diffrn_radiation_wavelength 0.71073
_diffrn_reflns_av_R_equivalents 0.0589
_diffrn_reflns_av_sigmaI/netI 0.0428
_diffrn_reflns_limit_h_max 29
_diffrn_reflns_limit_h_min -29
_diffrn_reflns_limit_k_max 28
_diffrn_reflns_limit_k_min -29
_diffrn_reflns_limit_l_max 23
_diffrn_reflns_limit_l_min -23
_diffrn_reflns_number 84637
_diffrn_reflns_theta_full 25.00
_diffrn_reflns_theta_max 25.00
_diffrn_reflns_theta_min 1.41
_exptl_absorpt_coefficient_mu 0.413
_exptl_absorpt_correction_T_max 0.7457
_exptl_absorpt_correction_T_min 0.6071
_exptl_absorpt_correction_type multi-scan
_exptl_absorpt_process_details '(SADABS 2007/4 Bruker)'
_exptl_crystal_colour Orange
_exptl_crystal_density_diffrn 0.952
_exptl_crystal_density_method 'not measured'
_exptl_crystal_description Block
_exptl_crystal_F_000 3152
_exptl_crystal_size_max 0.38
_exptl_crystal_size_mid 0.26
_exptl_crystal_size_min 0.04
_platon_squeeze_details
; The packing of the molecules of cage 4, generates large cavities
that are filled with disordered molecules from the solvent of crystallization.
No reasonable disorder model could be obtained for these molecules despite many
attempts. They were therefore accounted for by the SQUEEZE/PLATON program.
The program calculated a total solvent-accessible volume per unit cell of
4213.6 3, or 39.9.2% of the total unit cell volume, corresponding
to 1237 e-/cell.
The contribution of these diffusely scattering species was removed from the
structure factor calculations. The tabulated F(000), MW and density reflect the
known unit cell contents only.It is not possible to estimate with any
confidence (water, dioxane, sulfate) what was removed by the SQUEEZE process.
;
_refine_diff_density_max 0.655
_refine_diff_density_min -0.539
_refine_diff_density_rms 0.066
_refine_ls_extinction_method none
_refine_ls_goodness_of_fit_ref 1.013
_refine_ls_hydrogen_treatment constr
_refine_ls_matrix_type full
_refine_ls_number_parameters 640
_refine_ls_number_reflns 12393
_refine_ls_number_restraints 0
_refine_ls_restrained_S_all 1.013
_refine_ls_R_factor_all 0.0832
_refine_ls_R_factor_gt 0.0593
_refine_ls_shift/su_max 0.001
_refine_ls_shift/su_mean 0.000
_refine_ls_structure_factor_coef Fsqd
_refine_ls_weighting_details 'calc w=1/[\s^2^(Fo^2^)+(0.1145P)^2^+0.0000P] where P=(Fo^2^+2Fc^2^)/3'
_refine_ls_weighting_scheme calc
_refine_ls_wR_factor_gt 0.1634
_refine_ls_wR_factor_ref 0.1754
_reflns_number_gt 8761
_reflns_number_total 12393
_reflns_threshold_expression >2sigma(I)
_cod_data_source_file c2cc35095e.txt
_cod_data_source_block squeeze_Ni4_Td_Cage(Rev)
_cod_original_sg_symbol_H-M P-3
_cod_database_code 7108453

loop_
_symmetry_equiv_pos_as_xyz
'x, y, z'
'-y, x-y, z'
'-x+y, -x, z'
'-x, -y, -z'
'y, -x+y, -z'
'x-y, x, -z'

loop_
_atom_site_label
_atom_site_type_symbol
_atom_site_fract_x
_atom_site_fract_y
_atom_site_fract_z
_atom_site_U_iso_or_equiv
_atom_site_adp_type
_atom_site_occupancy
_atom_site_symmetry_multiplicity
_atom_site_calc_flag
_atom_site_refinement_flags
Ni1 Ni 0.011657(18) 0.286825(18) 0.34345(2) 0.04561(14) Uani 1 1 d .
Ni2 Ni 0.3333 0.6667 0.98148(3) 0.0484(2) Uani 1 3 d S
O1 O 0.35573(10) 0.48456(10) 0.31280(11) 0.0553(6) Uani 1 1 d .
O2 O 0.17514(11) 0.48674(12) 0.66684(11) 0.0652(7) Uani 1 1 d .
C1 C 0.11367(14) 0.41177(14) 0.27033(15) 0.0445(7) Uani 1 1 d .
C2 C 0.15263(15) 0.40463(15) 0.22508(14) 0.0493(8) Uani 1 1 d .
H2 H 0.1378 0.3695 0.1978 0.059 Uiso 1 1 calc R
C3 C 0.21378(15) 0.45031(15) 0.22111(15) 0.0515(8) Uani 1 1 d .
H3 H 0.2396 0.4460 0.1899 0.062 Uiso 1 1 calc R
C4 C 0.23724(13) 0.50156(13) 0.26184(15) 0.0424(7) Uani 1 1 d .
C5 C 0.19797(15) 0.50829(15) 0.30612(18) 0.0552(8) Uani 1 1 d .
H5 H 0.2131 0.5435 0.3333 0.066 Uiso 1 1 calc R
C6 C 0.13650(16) 0.46362(15) 0.31077(19) 0.0589(9) Uani 1 1 d .
H6 H 0.1107 0.4687 0.3412 0.071 Uiso 1 1 calc R
C7 C 0.30500(14) 0.55158(15) 0.25869(16) 0.0492(8) Uani 1 1 d .
H7A H 0.3261 0.5394 0.2258 0.059 Uiso 1 1 calc R
H7B H 0.3079 0.5894 0.2421 0.059 Uiso 1 1 calc R
C8 C 0.35846(14) 0.52754(14) 0.34837(16) 0.0467(7) Uani 1 1 d .
C9 C 0.41015(16) 0.50637(15) 0.44435(17) 0.0545(8) Uani 1 1 d .
H9A H 0.3969 0.4682 0.4194 0.065 Uiso 1 1 calc R
H9B H 0.3956 0.4960 0.4915 0.065 Uiso 1 1 calc R
C10 C 0.01129(15) 0.36414(15) 0.23428(15) 0.0493(8) Uani 1 1 d .
H10 H 0.0234 0.3948 0.2011 0.059 Uiso 1 1 calc R
C11 C -0.05329(15) 0.31470(15) 0.23952(16) 0.0492(8) Uani 1 1 d .
C12 C -0.09741(18) 0.31128(19) 0.19508(19) 0.0661(10) Uani 1 1 d .
H12 H -0.0876 0.3410 0.1611 0.079 Uiso 1 1 calc R
C13 C -0.15705(17) 0.2624(2) 0.20200(19) 0.0682(10) Uani 1 1 d .
H13 H -0.1881 0.2587 0.1727 0.082 Uiso 1 1 calc R
C14 C -0.16955(16) 0.21934(18) 0.25311(18) 0.0632(10) Uani 1 1 d .
H14 H -0.2090 0.1859 0.2585 0.076 Uiso 1 1 calc R
C15 C -0.12193(15) 0.22693(17) 0.29646(18) 0.0590(9) Uani 1 1 d .
H15 H -0.1304 0.1982 0.3312 0.071 Uiso 1 1 calc R
C16 C 0.60680(15) 0.62185(14) 0.43788(15) 0.0450(7) Uani 1 1 d .
C17 C 0.57715(15) 0.57311(14) 0.39087(15) 0.0451(7) Uani 1 1 d .
H17 H 0.5998 0.5666 0.3573 0.054 Uiso 1 1 calc R
C18 C 0.51451(15) 0.53501(14) 0.39463(15) 0.0455(7) Uani 1 1 d .
H18 H 0.4952 0.5027 0.3634 0.055 Uiso 1 1 calc R
C19 C 0.47897(15) 0.54344(14) 0.44414(15) 0.0461(7) Uani 1 1 d .
C20 C 0.50927(15) 0.59037(14) 0.49231(16) 0.0487(8) Uani 1 1 d .
H20 H 0.4867 0.5961 0.5267 0.058 Uiso 1 1 calc R
C21 C 0.57221(16) 0.62844(15) 0.48973(16) 0.0521(8) Uani 1 1 d .
H21 H 0.5918 0.6589 0.5230 0.063 Uiso 1 1 calc R
C22 C 0.70542(15) 0.68120(15) 0.48271(17) 0.0516(8) Uani 1 1 d .
H22 H 0.6905 0.6610 0.5246 0.062 Uiso 1 1 calc R
C23 C 0.76818(16) 0.73015(15) 0.47648(16) 0.0501(8) Uani 1 1 d .
C24 C 0.80805(17) 0.75328(16) 0.53261(19) 0.0590(9) Uani 1 1 d .
H24 H 0.7948 0.7363 0.5762 0.071 Uiso 1 1 calc R
C25 C 0.86688(18) 0.80109(17) 0.5234(2) 0.0622(10) Uani 1 1 d .
H25 H 0.8935 0.8177 0.5608 0.075 Uiso 1 1 calc R
C26 C 0.88594(17) 0.82401(16) 0.4584(2) 0.0622(10) Uani 1 1 d .
H26 H 0.9260 0.8558 0.4507 0.075 Uiso 1 1 calc R
C27 C 0.84379(16) 0.79863(16) 0.4032(2) 0.0585(9) Uani 1 1 d .
H27 H 0.8568 0.8140 0.3589 0.070 Uiso 1 1 calc R
C28 C -0.00465(19) 0.20289(16) 0.2173(2) 0.0661(10) Uani 1 1 d .
H28 H -0.0443 0.1968 0.2128 0.079 Uiso 1 1 calc R
C29 C 0.0153(3) 0.17629(19) 0.1701(2) 0.0888(14) Uani 1 1 d .
H29 H -0.0106 0.1525 0.1345 0.107 Uiso 1 1 calc R
C30 C 0.0739(2) 0.1847(2) 0.1753(2) 0.0865(14) Uani 1 1 d .
H30 H 0.0883 0.1673 0.1433 0.104 Uiso 1 1 calc R
C31 C 0.1103(2) 0.21977(18) 0.2293(2) 0.0697(10) Uani 1 1 d .
H31 H 0.1499 0.2261 0.2351 0.084 Uiso 1 1 calc R
C32 C 0.08661(17) 0.24540(15) 0.27479(17) 0.0560(9) Uani 1 1 d .
C33 C 0.12400(15) 0.28448(15) 0.33202(16) 0.0500(8) Uani 1 1 d .
H33 H 0.1649 0.2946 0.3367 0.060 Uiso 1 1 calc R
C34 C 0.13995(14) 0.34599(14) 0.42803(15) 0.0442(7) Uani 1 1 d .
C35 C 0.19407(15) 0.39697(15) 0.40853(16) 0.0545(8) Uani 1 1 d .
H35 H 0.2054 0.4036 0.3623 0.065 Uiso 1 1 calc R
C36 C 0.23185(16) 0.43860(17) 0.45853(16) 0.0609(9) Uani 1 1 d .
H36 H 0.2687 0.4729 0.4452 0.073 Uiso 1 1 calc R
C37 C 0.21569(15) 0.42999(16) 0.52775(16) 0.0531(8) Uani 1 1 d .
C38 C 0.16138(14) 0.37772(15) 0.54637(15) 0.0469(7) Uani 1 1 d .
H38 H 0.1504 0.3707 0.5927 0.056 Uiso 1 1 calc R
C39 C 0.12375(14) 0.33656(15) 0.49849(16) 0.0460(7) Uani 1 1 d .
H39 H 0.0872 0.3021 0.5122 0.055 Uiso 1 1 calc R
C40 C 0.25681(16) 0.47860(16) 0.57838(16) 0.0576(9) Uani 1 1 d .
H40A H 0.2506 0.4601 0.6238 0.069 Uiso 1 1 calc R
H40B H 0.2994 0.4938 0.5654 0.069 Uiso 1 1 calc R
C41 C 0.20414(16) 0.53036(17) 0.62423(16) 0.0572(9) Uani 1 1 d .
C42 C 0.15543(17) 0.58600(17) 0.66997(16) 0.0590(9) Uani 1 1 d .
H42A H 0.1198 0.5460 0.6794 0.071 Uiso 1 1 calc R
H42B H 0.1408 0.6117 0.6497 0.071 Uiso 1 1 calc R
C43 C 0.18672(16) 0.61419(17) 0.73695(16) 0.0541(8) Uani 1 1 d .
C44 C 0.16086(15) 0.58599(16) 0.80044(15) 0.0519(8) Uani 1 1 d .
H44 H 0.1232 0.5495 0.8014 0.062 Uiso 1 1 calc R
C45 C 0.19158(16) 0.61264(16) 0.86203(15) 0.0541(8) Uani 1 1 d .
H45 H 0.1748 0.5933 0.9039 0.065 Uiso 1 1 calc R
C46 C 0.24584(15) 0.66658(16) 0.86121(14) 0.0488(8) Uani 1 1 d .
C47 C 0.27174(16) 0.69620(16) 0.79909(15) 0.0547(8) Uani 1 1 d .
H47 H 0.3085 0.7336 0.7988 0.066 Uiso 1 1 calc R
C48 C 0.24220(15) 0.66933(16) 0.73806(15) 0.0541(8) Uani 1 1 d .
H48 H 0.2599 0.6887 0.6965 0.065 Uiso 1 1 calc R
C49 C 0.28048(17) 0.74130(18) 0.94879(17) 0.0603(9) Uani 1 1 d .
H49 H 0.2589 0.7577 0.9267 0.072 Uiso 1 1 calc R
C50 C 0.3200(2) 0.8233(2) 1.0376(2) 0.0776(12) Uani 1 1 d .
H50 H 0.2995 0.8414 1.0167 0.093 Uiso 1 1 calc R
C51 C 0.3551(2) 0.8487(2) 1.0969(2) 0.0765(12) Uani 1 1 d .
H51 H 0.3575 0.8833 1.1176 0.092 Uiso 1 1 calc R
C52 C 0.38663(19) 0.82074(19) 1.12466(17) 0.0701(11) Uani 1 1 d .
H52 H 0.4111 0.8371 1.1637 0.084 Uiso 1 1 calc R
C53 C 0.38111(19) 0.76935(18) 1.09390(15) 0.0643(10) Uani 1 1 d .
H53 H 0.4024 0.7513 1.1128 0.077 Uiso 1 1 calc R
C54 C 0.31638(16) 0.77097(17) 1.01081(16) 0.0576(9) Uani 1 1 d .
N1 N 0.05098(11) 0.36400(12) 0.27697(13) 0.0453(6) Uani 1 1 d .
N2 N -0.06509(12) 0.27352(13) 0.29002(13) 0.0516(7) Uani 1 1 d .
N3 N 0.67003(12) 0.66580(11) 0.42924(12) 0.0433(6) Uani 1 1 d .
N4 N 0.78667(12) 0.75393(13) 0.41243(14) 0.0527(7) Uani 1 1 d .
N5 N 0.02992(13) 0.23698(12) 0.26922(14) 0.0506(6) Uani 1 1 d .
N6 N 0.09979(11) 0.30436(11) 0.37520(13) 0.0447(6) Uani 1 1 d .
N7 N 0.33589(11) 0.56321(11) 0.32546(12) 0.0446(6) Uani 1 1 d .
H7 H 0.3398 0.5932 0.3506 0.054 Uiso 1 1 calc R
N8 N 0.38262(12) 0.54050(12) 0.41207(13) 0.0483(6) Uani 1 1 d .
H8 H 0.3821 0.5696 0.4349 0.058 Uiso 1 1 calc R
N9 N 0.24602(14) 0.52959(14) 0.58201(13) 0.0623(8) Uani 1 1 d .
H9 H 0.2674 0.5610 0.5560 0.075 Uiso 1 1 calc R
N10 N 0.19425(13) 0.57822(13) 0.61988(12) 0.0571(7) Uani 1 1 d .
H10C H 0.2111 0.6046 0.5871 0.069 Uiso 1 1 calc R
N11 N 0.27861(12) 0.69297(13) 0.92482(12) 0.0498(6) Uani 1 1 d .
N12 N 0.34622(13) 0.74347(13) 1.03727(11) 0.0513(7) Uani 1 1 d .
O3 O 0.3333 0.6667 0.39267(16) 0.0444(8) Uani 1 3 d S
O4 O 0.27067(9) 0.64754(10) 0.49417(10) 0.0483(5) Uani 1 1 d .
S1 S 0.3333 0.6667 0.46920(6) 0.0423(3) Uani 1 3 d S

loop_
_atom_site_aniso_label
_atom_site_aniso_U_11
_atom_site_aniso_U_22
_atom_site_aniso_U_33
_atom_site_aniso_U_23
_atom_site_aniso_U_13
_atom_site_aniso_U_12
Ni1 0.0409(2) 0.0467(3) 0.0433(2) 0.00994(17) 0.00399(16) 0.01748(19)
Ni2 0.0649(3) 0.0649(3) 0.0154(3) 0.000 0.000 0.03246(15)
O1 0.0633(14) 0.0504(13) 0.0530(13) -0.0005(11) 0.0119(11) 0.0291(12)
O2 0.0693(16) 0.0774(17) 0.0405(12) 0.0167(12) 0.0035(11) 0.0303(14)
C1 0.0472(18) 0.0432(17) 0.0403(16) 0.0099(13) 0.0059(13) 0.0206(15)
C2 0.056(2) 0.0553(19) 0.0277(14) 0.0008(13) 0.0057(13) 0.0209(16)
C3 0.054(2) 0.062(2) 0.0305(15) 0.0038(14) 0.0130(13) 0.0221(17)
C4 0.0410(16) 0.0449(17) 0.0379(15) 0.0099(13) 0.0080(13) 0.0189(14)
C5 0.0493(19) 0.0434(18) 0.068(2) -0.0014(16) 0.0139(16) 0.0193(16)
C6 0.053(2) 0.049(2) 0.073(2) -0.0034(17) 0.0163(17) 0.0236(17)
C7 0.0483(18) 0.0502(18) 0.0413(16) 0.0069(14) 0.0051(14) 0.0187(15)
C8 0.0408(17) 0.0421(17) 0.0482(18) 0.0042(14) 0.0135(14) 0.0139(14)
C9 0.061(2) 0.053(2) 0.0522(19) 0.0109(15) 0.0030(16) 0.0309(17)
C10 0.059(2) 0.0542(19) 0.0343(16) 0.0022(13) 0.0019(14) 0.0275(17)
C11 0.055(2) 0.058(2) 0.0367(16) -0.0043(14) -0.0054(14) 0.0297(17)
C12 0.069(3) 0.085(3) 0.051(2) -0.0021(18) -0.0108(18) 0.043(2)
C13 0.051(2) 0.104(3) 0.050(2) -0.010(2) -0.0105(16) 0.039(2)
C14 0.0427(19) 0.076(2) 0.052(2) -0.0064(18) 0.0007(16) 0.0149(18)
C15 0.0412(19) 0.065(2) 0.056(2) 0.0064(17) 0.0027(15) 0.0156(17)
C16 0.056(2) 0.0492(18) 0.0384(16) 0.0000(13) -0.0061(14) 0.0326(16)
C17 0.061(2) 0.0445(17) 0.0389(16) 0.0028(13) -0.0016(14) 0.0330(16)
C18 0.060(2) 0.0446(17) 0.0391(16) -0.0023(13) -0.0061(14) 0.0313(16)
C19 0.059(2) 0.0434(17) 0.0385(16) 0.0091(13) 0.0012(14) 0.0279(16)
C20 0.058(2) 0.0474(18) 0.0444(17) 0.0002(14) 0.0050(15) 0.0291(17)
C21 0.066(2) 0.0528(19) 0.0426(17) -0.0071(14) -0.0033(15) 0.0337(18)
C22 0.059(2) 0.061(2) 0.0471(18) -0.0023(15) -0.0073(15) 0.0395(18)
C23 0.061(2) 0.055(2) 0.0459(18) -0.0078(15) -0.0151(15) 0.0370(18)
C24 0.065(2) 0.059(2) 0.064(2) -0.0102(17) -0.0236(18) 0.039(2)
C25 0.069(2) 0.058(2) 0.069(2) -0.0136(18) -0.0262(19) 0.038(2)
C26 0.056(2) 0.048(2) 0.084(3) -0.0109(18) -0.0227(19) 0.0269(17)
C27 0.051(2) 0.058(2) 0.072(2) -0.0049(17) -0.0166(17) 0.0314(18)
C28 0.071(2) 0.049(2) 0.069(2) -0.0049(18) 0.005(2) 0.0230(19)
C29 0.111(4) 0.058(3) 0.065(3) -0.007(2) 0.003(3) 0.018(3)
C30 0.101(4) 0.062(3) 0.086(3) -0.007(2) 0.034(3) 0.034(3)
C31 0.085(3) 0.063(2) 0.065(2) 0.009(2) 0.023(2) 0.040(2)
C32 0.072(2) 0.0419(18) 0.0489(19) 0.0157(15) 0.0199(17) 0.0242(17)
C33 0.0486(18) 0.056(2) 0.0469(18) 0.0160(15) 0.0086(15) 0.0274(16)
C34 0.0447(17) 0.0515(18) 0.0361(15) 0.0101(13) 0.0027(13) 0.0237(15)
C35 0.0499(19) 0.060(2) 0.0359(16) 0.0143(15) 0.0090(14) 0.0145(17)
C36 0.049(2) 0.068(2) 0.0388(17) 0.0101(16) 0.0073(15) 0.0096(17)
C37 0.0494(19) 0.062(2) 0.0390(17) 0.0098(15) 0.0036(14) 0.0217(17)
C38 0.0471(18) 0.066(2) 0.0348(15) 0.0107(15) 0.0056(13) 0.0340(17)
C39 0.0382(16) 0.0512(18) 0.0492(18) 0.0158(15) 0.0104(14) 0.0228(15)
C40 0.057(2) 0.063(2) 0.0377(17) 0.0091(15) 0.0014(15) 0.0190(18)
C41 0.058(2) 0.061(2) 0.0350(17) 0.0059(16) -0.0071(15) 0.0160(18)
C42 0.063(2) 0.065(2) 0.0398(18) -0.0006(15) -0.0094(16) 0.0246(18)
C43 0.056(2) 0.073(2) 0.0348(16) 0.0083(15) -0.0017(14) 0.0332(19)
C44 0.0548(19) 0.063(2) 0.0344(16) 0.0023(14) 0.0016(14) 0.0265(17)
C45 0.068(2) 0.068(2) 0.0280(15) 0.0039(14) 0.0046(14) 0.036(2)
C46 0.055(2) 0.070(2) 0.0246(14) 0.0012(14) 0.0012(13) 0.0342(18)
C47 0.058(2) 0.063(2) 0.0318(16) 0.0011(14) -0.0046(14) 0.0224(17)
C48 0.059(2) 0.068(2) 0.0262(14) 0.0075(14) -0.0021(14) 0.0252(18)
C49 0.070(2) 0.089(3) 0.0386(17) 0.0000(18) 0.0011(16) 0.052(2)
C50 0.094(3) 0.104(3) 0.056(2) -0.016(2) -0.010(2) 0.065(3)
C51 0.099(3) 0.091(3) 0.051(2) -0.026(2) -0.011(2) 0.056(3)
C52 0.090(3) 0.085(3) 0.0326(17) -0.0173(18) -0.0115(18) 0.042(2)
C53 0.091(3) 0.077(3) 0.0231(15) -0.0057(15) -0.0065(16) 0.041(2)
C54 0.064(2) 0.078(2) 0.0333(16) -0.0129(16) 0.0023(15) 0.037(2)
N1 0.0432(14) 0.0473(15) 0.0442(14) 0.0043(11) 0.0009(11) 0.0218(12)
N2 0.0495(16) 0.0568(17) 0.0436(15) 0.0062(12) 0.0014(12) 0.0230(14)
N3 0.0502(15) 0.0464(14) 0.0431(14) -0.0061(11) -0.0096(12) 0.0315(13)
N4 0.0497(17) 0.0552(17) 0.0604(18) -0.0067(13) -0.0116(13) 0.0316(15)
N5 0.0490(16) 0.0403(15) 0.0526(16) 0.0078(12) 0.0056(13) 0.0148(13)
N6 0.0426(14) 0.0465(15) 0.0427(14) 0.0142(11) 0.0094(11) 0.0206(12)
N7 0.0501(15) 0.0454(14) 0.0377(13) -0.0010(11) 0.0024(11) 0.0234(13)
N8 0.0525(16) 0.0443(15) 0.0483(15) -0.0027(12) 0.0021(12) 0.0245(13)
N9 0.069(2) 0.0655(19) 0.0332(14) 0.0099(13) 0.0034(13) 0.0197(16)
N10 0.0685(19) 0.0578(18) 0.0258(13) 0.0018(12) -0.0067(12) 0.0171(15)
N11 0.0580(16) 0.0634(18) 0.0265(12) -0.0001(12) 0.0028(11) 0.0292(14)
N12 0.0670(17) 0.0696(18) 0.0160(11) -0.0043(11) -0.0031(11) 0.0331(15)
O3 0.0533(13) 0.0533(13) 0.0267(17) 0.000 0.000 0.0266(7)
O4 0.0502(12) 0.0595(13) 0.0336(11) 0.0033(9) 0.0027(9) 0.0261(11)
S1 0.0485(5) 0.0485(5) 0.0299(6) 0.000 0.000 0.0242(2)

loop_
_atom_type_symbol
_atom_type_description
_atom_type_scat_dispersion_real
_atom_type_scat_dispersion_imag
_atom_type_scat_source
C C 0.0033 0.0016 'International Tables Vol C Tables 4.2.6.8 and 6.1.1.4'
H H 0.0000 0.0000 'International Tables Vol C Tables 4.2.6.8 and 6.1.1.4'
N N 0.0061 0.0033 'International Tables Vol C Tables 4.2.6.8 and 6.1.1.4'
O O 0.0106 0.0060 'International Tables Vol C Tables 4.2.6.8 and 6.1.1.4'
S S 0.1246 0.1234 'International Tables Vol C Tables 4.2.6.8 and 6.1.1.4'
Ni Ni 0.3393 1.1124 'International Tables Vol C Tables 4.2.6.8 and 6.1.1.4'

loop_
_geom_angle_atom_site_label_1
_geom_angle_atom_site_label_2
_geom_angle_atom_site_label_3
_geom_angle
_geom_angle_site_symmetry_1
_geom_angle_site_symmetry_3
N2 Ni1 N4 97.81(10) . 3_565
N2 Ni1 N5 91.35(11) . .
N4 Ni1 N5 95.26(11) 3_565 .
N2 Ni1 N1 79.19(10) . .
N4 Ni1 N1 174.67(10) 3_565 .
N5 Ni1 N1 89.25(10) . .
N2 Ni1 N6 166.65(10) . .
N4 Ni1 N6 92.17(10) 3_565 .
N5 Ni1 N6 78.88(10) . .
N1 Ni1 N6 91.50(9) . .
N2 Ni1 N3 94.45(10) . 3_565
N4 Ni1 N3 78.23(10) 3_565 3_565
N5 Ni1 N3 171.80(10) . 3_565
N1 Ni1 N3 97.52(9) . 3_565
N6 Ni1 N3 96.25(10) . 3_565
N12 Ni2 N12 95.62(9) . 2_665
N12 Ni2 N12 95.62(9) . 3_565
N12 Ni2 N12 95.62(9) 2_665 3_565
N12 Ni2 N11 78.78(10) . .
N12 Ni2 N11 90.85(10) 2_665 .
N12 Ni2 N11 171.85(11) 3_565 .
N12 Ni2 N11 90.85(10) . 3_565
N12 Ni2 N11 171.85(11) 2_665 3_565
N12 Ni2 N11 78.78(10) 3_565 3_565
N11 Ni2 N11 95.27(9) . 3_565
N12 Ni2 N11 171.85(11) . 2_665
N12 Ni2 N11 78.78(10) 2_665 2_665
N12 Ni2 N11 90.85(10) 3_565 2_665
N11 Ni2 N11 95.27(9) . 2_665
N11 Ni2 N11 95.27(9) 3_565 2_665
C6 C1 C2 119.6(3) . .
C6 C1 N1 120.4(3) . .
C2 C1 N1 119.9(3) . .
C3 C2 C1 119.2(3) . .
C4 C3 C2 121.7(3) . .
C3 C4 C5 118.5(3) . .
C3 C4 C7 121.9(3) . .
C5 C4 C7 119.6(3) . .
C4 C5 C6 121.1(3) . .
C1 C6 C5 119.9(3) . .
N7 C7 C4 112.9(2) . .
O1 C8 N8 122.6(3) . .
O1 C8 N7 121.9(3) . .
N8 C8 N7 115.5(3) . .
N8 C9 C19 111.5(3) . .
N1 C10 C11 118.5(3) . .
N2 C11 C12 123.3(3) . .
N2 C11 C10 115.1(3) . .
C12 C11 C10 121.6(3) . .
C11 C12 C13 118.3(4) . .
C14 C13 C12 118.9(3) . .
C13 C14 C15 118.8(3) . .
N2 C15 C14 122.4(3) . .
C21 C16 C17 118.8(3) . .
C21 C16 N3 121.0(3) . .
C17 C16 N3 120.0(3) . .
C18 C17 C16 119.7(3) . .
C17 C18 C19 121.7(3) . .
C20 C19 C18 118.0(3) . .
C20 C19 C9 119.7(3) . .
C18 C19 C9 122.2(3) . .
C21 C20 C19 120.9(3) . .
C20 C21 C16 120.7(3) . .
N3 C22 C23 118.9(3) . .
N4 C23 C24 121.0(3) . .
N4 C23 C22 116.1(3) . .
C24 C23 C22 122.8(3) . .
C25 C24 C23 119.9(4) . .
C26 C25 C24 119.0(3) . .
C25 C26 C27 118.9(4) . .
N4 C27 C26 122.0(4) . .
N5 C28 C29 122.9(4) . .
C28 C29 C30 119.9(4) . .
C31 C30 C29 117.9(4) . .
C30 C31 C32 118.5(4) . .
N5 C32 C31 123.0(4) . .
N5 C32 C33 116.2(3) . .
C31 C32 C33 120.8(4) . .
N6 C33 C32 119.2(3) . .
C35 C34 C39 119.4(3) . .
C35 C34 N6 118.9(3) . .
C39 C34 N6 121.7(3) . .
C34 C35 C36 119.5(3) . .
C37 C36 C35 121.4(3) . .
C38 C37 C36 118.2(3) . .
C38 C37 C40 123.3(3) . .
C36 C37 C40 118.5(3) . .
C39 C38 C37 121.5(3) . .
C38 C39 C34 120.1(3) . .
N9 C40 C37 113.4(3) . .
O2 C41 N9 120.0(4) . .
O2 C41 N10 121.9(3) . .
N9 C41 N10 118.1(3) . .
N10 C42 C43 114.4(3) . .
C48 C43 C44 117.9(3) . .
C48 C43 C42 120.8(3) . .
C44 C43 C42 121.3(3) . .
C45 C44 C43 120.1(3) . .
C46 C45 C44 120.4(3) . .
C45 C46 C47 120.6(3) . .
C45 C46 N11 120.2(3) . .
C47 C46 N11 119.1(3) . .
C48 C47 C46 119.1(3) . .
C47 C48 C43 121.8(3) . .
N11 C49 C54 120.2(3) . .
C54 C50 C51 118.2(4) . .
C50 C51 C52 118.3(4) . .
C53 C52 C51 119.3(3) . .
N12 C53 C52 123.0(4) . .
N12 C54 C50 123.9(3) . .
N12 C54 C49 114.2(3) . .
C50 C54 C49 121.8(4) . .
C10 N1 C1 117.7(3) . .
C10 N1 Ni1 112.6(2) . .
C1 N1 Ni1 129.55(19) . .
C15 N2 C11 118.3(3) . .
C15 N2 Ni1 127.1(2) . .
C11 N2 Ni1 114.4(2) . .
C22 N3 C16 118.2(3) . .
C22 N3 Ni1 112.6(2) . 2_665
C16 N3 Ni1 127.98(18) . 2_665
C27 N4 C23 119.1(3) . .
C27 N4 Ni1 127.2(2) . 2_665
C23 N4 Ni1 112.6(2) . 2_665
C28 N5 C32 117.8(3) . .
C28 N5 Ni1 129.6(3) . .
C32 N5 Ni1 112.5(2) . .
C33 N6 C34 116.8(3) . .
C33 N6 Ni1 112.4(2) . .
C34 N6 Ni1 129.2(2) . .
C8 N7 C7 121.0(3) . .
C8 N8 C9 122.2(3) . .
C41 N9 C40 122.8(3) . .
C41 N10 C42 120.8(3) . .
C49 N11 C46 119.2(3) . .
C49 N11 Ni2 112.8(2) . .
C46 N11 Ni2 127.7(2) . .
C54 N12 C53 117.1(3) . .
C54 N12 Ni2 113.9(2) . .
C53 N12 Ni2 128.9(3) . .
O4 S1 O4 109.81(8) . 3_565
O4 S1 O4 109.81(9) . 2_665
O4 S1 O4 109.81(9) 3_565 2_665
O4 S1 O3 109.13(9) . .
O4 S1 O3 109.13(9) 3_565 .
O4 S1 O3 109.13(9) 2_665 .

loop_
_geom_bond_atom_site_label_1
_geom_bond_atom_site_label_2
_geom_bond_distance
_geom_bond_site_symmetry_2
Ni1 N2 2.060(3) .
Ni1 N4 2.090(3) 3_565
Ni1 N5 2.100(3) .
Ni1 N1 2.114(2) .
Ni1 N6 2.117(3) .
Ni1 N3 2.127(3) 3_565
Ni2 N12 2.088(3) .
Ni2 N12 2.088(3) 2_665
Ni2 N12 2.088(3) 3_565
Ni2 N11 2.104(3) .
Ni2 N11 2.104(3) 3_565
Ni2 N11 2.104(3) 2_665
O1 C8 1.252(4) .
O2 C41 1.269(4) .
C1 C6 1.374(4) .
C1 C2 1.389(4) .
C1 N1 1.428(4) .
C2 C3 1.383(4) .
C3 C4 1.365(4) .
C4 C5 1.379(4) .
C4 C7 1.527(4) .
C5 C6 1.383(5) .
C7 N7 1.460(4) .
C8 N8 1.341(4) .
C8 N7 1.350(4) .
C9 N8 1.480(4) .
C9 C19 1.496(5) .
C10 N1 1.295(4) .
C10 C11 1.470(5) .
C11 N2 1.344(4) .
C11 C12 1.370(5) .
C12 C13 1.387(5) .
C13 C14 1.381(5) .
C14 C15 1.393(5) .
C15 N2 1.321(4) .
C16 C21 1.390(4) .
C16 C17 1.402(4) .
C16 N3 1.417(4) .
C17 C18 1.373(4) .
C18 C19 1.395(4) .
C19 C20 1.392(4) .
C20 C21 1.378(5) .
C22 N3 1.291(4) .
C22 C23 1.437(5) .
C23 N4 1.354(4) .
C23 C24 1.392(4) .
C24 C25 1.370(5) .
C25 C26 1.367(5) .
C26 C27 1.412(5) .
C27 N4 1.317(4) .
C28 N5 1.323(5) .
C28 C29 1.366(6) .
C29 C30 1.378(7) .
C30 C31 1.377(6) .
C31 C32 1.387(5) .
C32 N5 1.333(4) .
C32 C33 1.466(5) .
C33 N6 1.272(4) .
C34 C35 1.372(4) .
C34 C39 1.410(4) .
C34 N6 1.449(4) .
C35 C36 1.391(5) .
C36 C37 1.386(4) .
C37 C38 1.385(4) .
C37 C40 1.501(5) .
C38 C39 1.357(4) .
C40 N9 1.435(5) .
C41 N9 1.339(5) .
C41 N10 1.344(5) .
C42 N10 1.455(5) .
C42 C43 1.498(4) .
C43 C48 1.387(5) .
C43 C44 1.405(4) .
C44 C45 1.396(4) .
C45 C46 1.356(5) .
C46 C47 1.393(4) .
C46 N11 1.445(4) .
C47 C48 1.379(4) .
C49 N11 1.277(4) .
C49 C54 1.462(5) .
C50 C54 1.372(5) .
C50 C51 1.393(5) .
C51 C52 1.400(6) .
C52 C53 1.362(5) .
C53 N12 1.350(4) .
C54 N12 1.347(4) .
N3 Ni1 2.127(3) 2_665
N4 Ni1 2.090(3) 2_665
O3 S1 1.483(3) .
O4 S1 1.476(2) .
S1 O4 1.476(2) 3_565
S1 O4 1.476(2) 2_665

loop_
_platon_squeeze_void_nr
_platon_squeeze_void_average_x
_platon_squeeze_void_average_y
_platon_squeeze_void_average_z
_platon_squeeze_void_volume
_platon_squeeze_void_count_electrons
_platon_squeeze_void_content
1 -0.002 -0.001 -0.001 4174 1235 ' '
2 0.667 0.333 0.373 10 1 ' '
3 0.333 0.667 0.627 10 2 ' '
